data_4061082
loop_
_publ_author_name
'Nishibayashi, Yoshiaki'
'Imajima, Hiroaki'
'Onodera, Gen'
'Inada, Youichi'
'Hidai, Masanobu'
'Uemura, Sakae'

_publ_section_title
;
 Preparation of Alkanechalcogenolate- and Benzenechalcogenolate-Bridged
 Diruthenium Complexes and Their Catalytic Activity toward Propargylation
 of Acetone with Propargylic Alcohol
;
_journal_coden_ASTM ORGND7
_journal_issue 21
_journal_name_full Organometallics
_journal_page_first 5100
_journal_page_last 5103
_journal_paper_doi 10.1021/om049475f
_journal_volume 23
_journal_year 2004
_chemical_formula_moiety 'C26 H44 Cl2 Ru2 Se2 '
_chemical_formula_sum 'C26 H44 Cl2 Ru2 Se2'
_chemical_formula_weight 787.60
_space_group_IT_number 15
_symmetry_cell_setting monoclinic
_symmetry_space_group_name_Hall '-C 2yc'
_symmetry_space_group_name_H-M 'C 1 2/c 1'
_cell_angle_alpha 90
_cell_angle_beta 121.893(1)
_cell_angle_gamma 90
_cell_formula_units_Z 4
_cell_length_a 21.156(1)
_cell_length_b 8.7281(4)
_cell_length_c 18.2543(9)
_cell_measurement_temperature 296.1
_cell_volume 2861.9(2)
_exptl_crystal_density_diffrn 1.828
_cod_original_sg_symbol_H-M 'C 2/c'
_cod_original_formula_sum 'C26 H44 Cl2 Ru2 Se2 '
_cod_database_code 4061082

loop_
_symmetry_equiv_pos_as_xyz
x,y,z
-x,-y,-z
x+1/2,y+1/2,z
-x+1/2,-y+1/2,-z
-x,y,-z+1/2
x,-y,z+1/2
-x+1/2,y+1/2,-z+1/2
x+1/2,-y+1/2,z+1/2

loop_
_atom_site_label
_atom_site_type_symbol
_atom_site_fract_x
_atom_site_fract_y
_atom_site_fract_z
_atom_site_U_iso_or_equiv
_atom_site_adp_type
_atom_site_occupancy
_atom_site_symmetry_multiplicity
_atom_site_calc_flag
_atom_site_refinement_flags
_atom_site_disorder_assembly
_atom_site_disorder_group
Ru1 Ru 0.08113(4) 0.00207(8) 0.30632(4) 0.0213(2) Uani 1.00 1 d . . .
C8 C 0.2011(7) -0.038(1) 0.5195(6) 0.051(3) Uani 1.00 1 d . . .
C9 C 0.0980(6) -0.320(1) 0.4202(7) 0.045(3) Uani 1.00 1 d . . .
C13 C -0.0453(6) 0.255(2) 0.0179(7) 0.054(3) Uani 1.00 1 d . . .
C1 C 0.1739(5) -0.112(1) 0.3006(7) 0.036(3) Uani 1.00 1 d . . .
C6 C 0.1969(6) -0.099(1) 0.2369(7) 0.049(3) Uani 1.00 1 d . . .
Se1 Se 0.00882(5) 0.0265(1) 0.15039(6) 0.0258(2) Uani 1.00 1 d . . .
Cl1 Cl 0.1035(1) 0.2754(3) 0.3260(2) 0.0346(6) Uani 1.00 1 d . . .
C3 C 0.1771(5) -0.086(1) 0.4297(6) 0.032(2) Uani 1.00 1 d . . .
C10 C 0.0949(7) -0.356(1) 0.2410(7) 0.046(3) Uani 1.00 1 d . . .
C12 C 0.0920(6) 0.259(1) 0.1259(8) 0.052(4) Uani 1.00 1 d . . .
C5 C 0.1259(5) -0.227(1) 0.3008(7) 0.034(3) Uani 1.00 1 d . . .
C4 C 0.1289(5) -0.211(1) 0.3833(6) 0.033(3) Uani 1.00 1 d . . .
C2 C 0.2057(5) -0.027(1) 0.3807(6) 0.035(3) Uani 1.00 1 d . . .
C7 C 0.2630(6) 0.101(1) 0.4101(8) 0.052(3) Uani 1.00 1 d . . .
C11 C 0.0151(6) 0.237(1) 0.1117(7) 0.036(3) Uani 1.00 1 d . . .
H1 H 0.2221(6) -0.190(1) 0.2377(7) 0.063(5) Uiso 1.00 1 c . . .
H2 H 0.1540(6) -0.085(1) 0.1809(7) 0.063(5) Uiso 1.00 1 c . . .
H3 H 0.2292(6) -0.014(1) 0.2512(7) 0.063(5) Uiso 1.00 1 c . . .
H4 H 0.3074(6) 0.071(1) 0.4619(8) 0.060(4) Uiso 1.00 1 c . . .
H5 H 0.2736(6) 0.119(1) 0.3664(8) 0.060(4) Uiso 1.00 1 c . . .
H6 H 0.2436(6) 0.191(1) 0.4199(8) 0.060(4) Uiso 1.00 1 c . . .
H7 H 0.1736(7) -0.095(1) 0.5379(6) 0.054(4) Uiso 1.00 1 c . . .
H8 H 0.2527(7) -0.058(1) 0.5571(6) 0.054(4) Uiso 1.00 1 c . . .
H9 H 0.1917(7) 0.068(1) 0.5204(6) 0.054(4) Uiso 1.00 1 c . . .
H10 H 0.0689(6) -0.264(1) 0.4369(7) 0.053(4) Uiso 1.00 1 c . . .
H11 H 0.0677(6) -0.394(1) 0.3777(7) 0.053(4) Uiso 1.00 1 c . . .
H12 H 0.1376(6) -0.370(1) 0.4692(7) 0.053(4) Uiso 1.00 1 c . . .
H13 H 0.0649(7) -0.417(1) 0.2544(7) 0.051(4) Uiso 1.00 1 c . . .
H14 H 0.0654(7) -0.319(1) 0.1837(7) 0.051(4) Uiso 1.00 1 c . . .
H15 H 0.1341(7) -0.418(1) 0.2460(7) 0.051(4) Uiso 1.00 1 c . . .
H16 H 0.1286(6) 0.248(1) 0.1855(8) 0.068(5) Uiso 1.00 1 c . . .
H17 H 0.0997(6) 0.183(1) 0.0942(8) 0.068(5) Uiso 1.00 1 c . . .
H18 H 0.0957(6) 0.357(1) 0.1066(8) 0.068(5) Uiso 1.00 1 c . . .
H19 H -0.0426(6) 0.354(2) -0.0022(7) 0.059(4) Uiso 1.00 1 c . . .
H20 H -0.0387(6) 0.179(2) -0.0147(7) 0.059(4) Uiso 1.00 1 c . . .
H21 H -0.0926(6) 0.242(2) 0.0115(7) 0.059(4) Uiso 1.00 1 c . . .
H22 H 0.0078(6) 0.311(1) 0.1449(7) 0.047(4) Uiso 1.00 1 c . . .

loop_
_atom_site_aniso_label
_atom_site_aniso_U_11
_atom_site_aniso_U_22
_atom_site_aniso_U_33
_atom_site_aniso_U_12
_atom_site_aniso_U_13
_atom_site_aniso_U_23
Ru1 0.0218(4) 0.0182(3) 0.0238(4) 0.0018(3) 0.0120(3) 0.0018(3)
C8 0.053(7) 0.057(7) 0.026(5) 0.011(6) 0.009(5) 0.003(5)
C9 0.047(6) 0.036(6) 0.049(6) 0.005(5) 0.024(5) 0.017(5)
C13 0.046(7) 0.060(8) 0.040(6) 0.007(6) 0.012(5) 0.019(6)
C1 0.030(5) 0.034(5) 0.048(6) 0.015(4) 0.024(5) 0.010(5)
C6 0.050(7) 0.063(8) 0.046(6) 0.018(6) 0.033(6) 0.010(6)
Se1 0.0278(5) 0.0259(5) 0.0261(5) 0.0011(4) 0.0158(4) -0.0001(4)
Cl1 0.038(1) 0.022(1) 0.046(1) -0.0045(9) 0.023(1) -0.003(1)
C3 0.027(5) 0.032(5) 0.029(5) 0.010(4) 0.010(4) 0.009(4)
C10 0.058(7) 0.035(6) 0.034(6) 0.012(5) 0.016(5) -0.003(5)
C12 0.050(7) 0.053(7) 0.067(8) -0.001(6) 0.039(6) 0.010(6)
C5 0.030(5) 0.027(5) 0.042(6) 0.014(4) 0.017(5) 0.008(4)
C4 0.035(5) 0.025(5) 0.035(5) 0.013(4) 0.016(4) 0.010(4)
C2 0.021(4) 0.037(5) 0.041(5) 0.010(4) 0.012(4) 0.007(4)
C7 0.031(6) 0.050(7) 0.069(8) -0.004(5) 0.022(6) 0.009(6)
C11 0.042(6) 0.036(5) 0.041(6) 0.004(5) 0.029(5) 0.009(4)

loop_
_geom_bond_atom_site_label_1
_geom_bond_site_symmetry_1
_geom_bond_atom_site_label_2
_geom_bond_site_symmetry_2
_geom_bond_distance
_geom_bond_publ_flag
Ru1 . C1 . 2.252(9) yes
Ru1 . Se1 . 2.4262(11) yes
Ru1 . Cl1 . 2.422(2) yes
Ru1 . C3 . 2.224(9) yes
Ru1 . C5 . 2.238(9) yes
Ru1 . C4 . 2.224(9) yes
Ru1 . C2 . 2.251(9) yes
C8 . C3 . 1.495(14) yes
C8 . H7 . 0.950 no
C8 . H8 . 0.950 no
C8 . H9 . 0.950 no
C9 . C4 . 1.500(14) yes
C9 . H10 . 0.950 no
C9 . H11 . 0.950 no
C9 . H12 . 0.950 no
C13 . C11 . 1.509(14) yes
C13 . H19 . 0.950 no
C13 . H20 . 0.950 no
C13 . H21 . 0.95002(6) no
C1 . C6 . 1.484(14) yes
C1 . C5 . 1.428(14) yes
C1 . C2 . 1.452(14) yes
C6 . H1 . 0.950 no
C6 . H2 . 0.950 no
C6 . H3 . 0.950 no
Se1 . C11 . 2.00(1) yes
C3 . C4 . 1.427(14) yes
C3 . C2 . 1.414(14) yes
C10 . C5 . 1.463(14) yes
C10 . H13 . 0.950 no
C10 . H14 . 0.950 no
C10 . H15 . 0.950 no
C12 . C11 . 1.517(14) yes
C12 . H16 . 0.950 no
C12 . H17 . 0.950 no
C12 . H18 . 0.950 no
C5 . C4 . 1.480(14) yes
C2 . C7 . 1.519(14) yes
C7 . H4 . 0.950 no
C7 . H5 . 0.950 no
C7 . H6 . 0.950 no
C11 . H22 . 0.950 no
